data_4315331
loop_
_publ_author_name
'Yuguang Li'
'Qibai Jiang'
'Xiaolei Zhang'
'Yizhi Li'
'Hong Yan'
'Vladimir I. Bregadze'

_publ_contact_author_email hyan1965@nju.edu.cn
_publ_contact_author_name 'Hong Yan'
_publ_section_title
;
 Stepwise and Selective Carborane Substitution in the B(3,6) Positions of
 a 16e CpCo Half-Sandwich Complex Containing a
 Chelatingortho-Carborane-1,2-dithiolate Ligand
;
_journal_name_full 'Inorganic Chemistry'
_journal_page_first 3911
_journal_page_last 3917
_journal_paper_doi 10.1021/ic1001804
_journal_volume 49
_journal_year 2010
_chemical_formula_moiety 'C20 H23 B10 Co O S2'
_chemical_formula_sum 'C20 H23 B10 Co O S2'
_chemical_formula_weight 510.53
_chemical_name_systematic
; 
 ? 
;
_space_group_IT_number 2
_symmetry_cell_setting triclinic
_symmetry_space_group_name_Hall '-P 1'
_symmetry_space_group_name_H-M 'P -1'
_atom_sites_solution_hydrogens geom
_atom_sites_solution_primary direct
_atom_sites_solution_secondary difmap
_audit_creation_method SHELXL-97
_cell_angle_alpha 83.297(4)
_cell_angle_beta 78.928(4)
_cell_angle_gamma 86.111(2)
_cell_formula_units_Z 2
_cell_length_a 7.071(3)
_cell_length_b 11.578(3)
_cell_length_c 14.990(5)
_cell_measurement_reflns_used 2294
_cell_measurement_temperature 293(2)
_cell_measurement_theta_max 25.98
_cell_measurement_theta_min 2.79
_cell_volume 1194.8(7)
_computing_cell_refinement SMART
_computing_data_collection 'SMART (Bruker, 2000)'
_computing_data_reduction 'SAINT (Bruker, 2000)'
_computing_molecular_graphics SHELXTL
_computing_publication_material SHELXTL
_computing_structure_refinement SHELXTL
_computing_structure_solution 'SHELXTL (Bruker, 2000)'
_diffrn_ambient_temperature 293(2)
_diffrn_measured_fraction_theta_full 0.980
_diffrn_measured_fraction_theta_max 0.980
_diffrn_measurement_device_type 'Bruker Smart Apex CCD'
_diffrn_measurement_method 'phi and omega scans'
_diffrn_radiation_monochromator graphite
_diffrn_radiation_source 'fine-focus sealed tube'
_diffrn_radiation_type MoK\a
_diffrn_radiation_wavelength 0.71073
_diffrn_reflns_av_R_equivalents 0.0571
_diffrn_reflns_av_sigmaI/netI 0.0670
_diffrn_reflns_limit_h_max 8
_diffrn_reflns_limit_h_min -8
_diffrn_reflns_limit_k_max 14
_diffrn_reflns_limit_k_min -9
_diffrn_reflns_limit_l_max 17
_diffrn_reflns_limit_l_min -18
_diffrn_reflns_number 6549
_diffrn_reflns_theta_full 26.00
_diffrn_reflns_theta_max 26.00
_diffrn_reflns_theta_min 1.77
_exptl_absorpt_coefficient_mu 0.907
_exptl_absorpt_correction_T_max 0.8341
_exptl_absorpt_correction_T_min 0.7289
_exptl_absorpt_correction_type multi-scan
_exptl_absorpt_process_details 'SADABS; Bruker, 2000'
_exptl_crystal_colour Brown
_exptl_crystal_density_diffrn 1.419
_exptl_crystal_density_method 'not measured'
_exptl_crystal_description Block
_exptl_crystal_F_000 520
_exptl_crystal_size_max 0.40
_exptl_crystal_size_mid 0.36
_exptl_crystal_size_min 0.28
_refine_diff_density_max 0.339
_refine_diff_density_min -0.302
_refine_diff_density_rms 0.062
_refine_ls_extinction_method none
_refine_ls_goodness_of_fit_ref 1.029
_refine_ls_hydrogen_treatment constr
_refine_ls_matrix_type full
_refine_ls_number_parameters 307
_refine_ls_number_reflns 4617
_refine_ls_number_restraints 0
_refine_ls_restrained_S_all 1.029
_refine_ls_R_factor_all 0.0603
_refine_ls_R_factor_gt 0.0422
_refine_ls_shift/su_max 0.000
_refine_ls_shift/su_mean 0.000
_refine_ls_structure_factor_coef Fsqd
_refine_ls_weighting_details 'calc w=1/[\s^2^(Fo^2^)+(0.03P)^2^+0.16P] where P=(Fo^2^+2Fc^2^)/3'
_refine_ls_weighting_scheme calc
_refine_ls_wR_factor_gt 0.0924
_refine_ls_wR_factor_ref 0.0969
_reflns_number_gt 3288
_reflns_number_total 4617
_reflns_threshold_expression >2sigma(I)
_cod_data_source_file ic1001804_si_001_3.cif
_cod_data_source_block complex-3
_cod_original_cell_volume 1194.8(6)
_cod_original_sg_symbol_Hall -P1
_cod_database_code 4315331

loop_
_symmetry_equiv_pos_as_xyz
'x, y, z'
'-x, -y, -z'

loop_
_atom_site_label
_atom_site_type_symbol
_atom_site_fract_x
_atom_site_fract_y
_atom_site_fract_z
_atom_site_U_iso_or_equiv
_atom_site_adp_type
_atom_site_occupancy
_atom_site_symmetry_multiplicity
_atom_site_calc_flag
_atom_site_refinement_flags
_atom_site_disorder_assembly
_atom_site_disorder_group
Co1 Co 0.27186(5) 0.28431(3) 1.01548(3) 0.05121(15) Uani 1 1 d . . .
O1 O 0.3062(3) 0.66145(17) 0.76483(15) 0.0657(6) Uani 1 1 d . . .
S1 S 0.47555(10) 0.22230(8) 0.90672(5) 0.0592(2) Uani 1 1 d . . .
S2 S 0.01969(10) 0.27275(7) 0.95785(5) 0.0514(2) Uani 1 1 d . . .
B3 B 0.2358(4) 0.2912(3) 0.7625(2) 0.0405(7) Uani 1 1 d . . .
B4 B 0.4172(5) 0.1917(3) 0.7140(2) 0.0467(8) Uani 1 1 d . . .
H10A H 0.5421 0.2185 0.6853 0.056 Uiso 1 1 d R . .
B5 B 0.3897(5) 0.0547(3) 0.7780(2) 0.0538(9) Uani 1 1 d . . .
H10B H 0.5004 0.0041 0.7852 0.065 Uiso 1 1 d R . .
B6 B 0.1939(5) 0.0625(3) 0.8692(3) 0.0572(10) Uani 1 1 d . . .
H10C H 0.1911 0.0187 0.9279 0.069 Uiso 1 1 d R . .
B7 B -0.0164(5) 0.1001(3) 0.8220(3) 0.0571(9) Uani 1 1 d . . .
H10D H -0.1399 0.0757 0.8549 0.068 Uiso 1 1 d R . .
B8 B 0.0095(5) 0.2381(3) 0.7581(2) 0.0495(8) Uani 1 1 d . . .
H10E H -0.1029 0.2892 0.7565 0.059 Uiso 1 1 d R . .
B9 B 0.2059(5) 0.2267(3) 0.6666(2) 0.0510(8) Uani 1 1 d . . .
H10F H 0.2104 0.2716 0.6083 0.061 Uiso 1 1 d R . .
B10 B 0.3032(5) 0.0817(3) 0.6746(3) 0.0550(9) Uani 1 1 d . . .
H10G H 0.3618 0.0449 0.6212 0.066 Uiso 1 1 d R . .
B11 B 0.1653(5) 0.0043(3) 0.7712(3) 0.0639(11) Uani 1 1 d . . .
H10H H 0.1462 -0.0772 0.7724 0.077 Uiso 1 1 d R . .
B12 B 0.0489(5) 0.1104(3) 0.7028(3) 0.0590(9) Uani 1 1 d . . .
H10I H -0.0372 0.0899 0.6655 0.071 Uiso 1 1 d R . .
C1 C 0.3384(4) 0.1791(2) 0.82946(18) 0.0426(7) Uani 1 1 d . . .
C2 C 0.1029(4) 0.2067(2) 0.85511(18) 0.0427(7) Uani 1 1 d . . .
C3 C 0.4372(5) 0.3678(3) 1.0815(2) 0.0691(9) Uani 1 1 d . . .
H3 H 0.5420 0.4118 1.0539 0.083 Uiso 1 1 calc R . .
C4 C 0.4445(5) 0.2513(3) 1.1096(2) 0.0619(8) Uani 1 1 d . . .
H4 H 0.5553 0.2026 1.1050 0.074 Uiso 1 1 calc R . .
C5 C 0.2556(5) 0.2175(3) 1.1465(2) 0.0647(9) Uani 1 1 d . . .
H5 H 0.2194 0.1424 1.1693 0.078 Uiso 1 1 calc R . .
C6 C 0.1310(5) 0.3174(3) 1.1428(2) 0.0670(9) Uani 1 1 d . . .
H6 H -0.0016 0.3209 1.1640 0.080 Uiso 1 1 calc R . .
C7 C 0.2433(6) 0.4099(3) 1.1015(2) 0.0786(11) Uani 1 1 d . . .
H7 H 0.1985 0.4863 1.0892 0.094 Uiso 1 1 calc R . .
C8 C 0.2708(4) 0.4203(2) 0.76879(18) 0.0461(7) Uani 1 1 d . . .
H8 H 0.1837 0.4595 0.8110 0.055 Uiso 1 1 calc R . .
C9 C 0.4127(4) 0.4779(2) 0.7195(2) 0.0538(8) Uani 1 1 d . . .
H9 H 0.5064 0.4374 0.6810 0.065 Uiso 1 1 calc R . .
C10 C 0.4344(4) 0.6036(2) 0.72088(19) 0.0482(7) Uani 1 1 d . . .
C11 C 0.6110(4) 0.6603(2) 0.66984(18) 0.0439(7) Uani 1 1 d . . .
C12 C 0.6100(4) 0.7827(2) 0.65917(19) 0.0520(7) Uani 1 1 d . . .
H12 H 0.4969 0.8252 0.6798 0.062 Uiso 1 1 calc R . .
C13 C 0.7706(4) 0.8397(2) 0.61940(19) 0.0533(8) Uani 1 1 d . . .
H13 H 0.7660 0.9207 0.6131 0.064 Uiso 1 1 calc R . .
C14 C 0.9438(4) 0.7787(2) 0.58759(17) 0.0470(7) Uani 1 1 d . . .
C15 C 1.1160(5) 0.8351(3) 0.54765(19) 0.0594(8) Uani 1 1 d . . .
H15 H 1.1167 0.9159 0.5431 0.071 Uiso 1 1 calc R . .
C16 C 1.2789(5) 0.7736(3) 0.5161(2) 0.0676(9) Uani 1 1 d . . .
H16 H 1.3910 0.8122 0.4908 0.081 Uiso 1 1 calc R . .
C17 C 1.2804(5) 0.6534(3) 0.5212(2) 0.0667(9) Uani 1 1 d . . .
H17 H 1.3928 0.6122 0.4975 0.080 Uiso 1 1 calc R . .
C18 C 1.1204(4) 0.5946(3) 0.56009(19) 0.0569(8) Uani 1 1 d . . .
H18 H 1.1247 0.5138 0.5637 0.068 Uiso 1 1 calc R . .
C19 C 0.9473(4) 0.6556(2) 0.59510(18) 0.0440(7) Uani 1 1 d . . .
C20 C 0.7787(4) 0.5987(2) 0.63702(17) 0.0449(7) Uani 1 1 d . . .
H20 H 0.7803 0.5178 0.6428 0.054 Uiso 1 1 calc R . .

loop_
_atom_site_aniso_label
_atom_site_aniso_U_11
_atom_site_aniso_U_22
_atom_site_aniso_U_33
_atom_site_aniso_U_23
_atom_site_aniso_U_13
_atom_site_aniso_U_12
Co1 0.0435(3) 0.0621(3) 0.0427(2) 0.00026(19) -0.00122(18) 0.00691(18)
O1 0.0548(14) 0.0523(13) 0.0854(15) -0.0269(12) 0.0133(12) -0.0111(10)
S1 0.0354(4) 0.0882(6) 0.0512(4) -0.0097(4) -0.0040(3) 0.0112(4)
S2 0.0358(4) 0.0609(5) 0.0511(4) -0.0048(4) 0.0038(3) 0.0073(3)
B3 0.0366(17) 0.0421(18) 0.0398(17) 0.0009(14) -0.0017(14) -0.0049(13)
B4 0.0428(19) 0.0454(19) 0.0461(18) -0.0026(15) 0.0050(15) -0.0031(14)
B5 0.046(2) 0.0437(19) 0.063(2) -0.0032(17) 0.0058(17) 0.0065(15)
B6 0.048(2) 0.0426(19) 0.068(2) 0.0110(17) 0.0084(18) 0.0091(15)
B7 0.0398(19) 0.0414(19) 0.084(3) -0.0041(19) 0.0053(18) -0.0096(15)
B8 0.0386(19) 0.0449(19) 0.065(2) -0.0041(17) -0.0127(16) 0.0002(14)
B9 0.057(2) 0.0460(19) 0.051(2) -0.0067(16) -0.0101(17) -0.0031(16)
B10 0.054(2) 0.0438(19) 0.064(2) -0.0128(17) 0.0022(18) -0.0053(16)
B11 0.054(2) 0.0348(19) 0.094(3) -0.0066(19) 0.008(2) -0.0057(16)
B12 0.049(2) 0.052(2) 0.078(3) -0.0159(19) -0.0074(19) -0.0078(16)
C1 0.0332(15) 0.0440(15) 0.0442(15) 0.0012(13) 0.0029(12) 0.0043(12)
C2 0.0314(14) 0.0400(15) 0.0499(16) 0.0015(13) 0.0043(12) 0.0029(11)
C3 0.071(2) 0.071(2) 0.061(2) 0.0035(18) -0.0045(18) -0.0190(19)
C4 0.059(2) 0.074(2) 0.0512(18) 0.0005(17) -0.0125(16) 0.0051(17)
C5 0.076(2) 0.064(2) 0.0511(18) 0.0076(16) -0.0106(17) -0.0101(18)
C6 0.055(2) 0.094(3) 0.0474(18) -0.0112(18) 0.0038(16) 0.0009(19)
C7 0.100(3) 0.058(2) 0.074(2) -0.0114(19) -0.012(2) 0.016(2)
C8 0.0471(17) 0.0421(16) 0.0459(16) -0.0054(13) -0.0006(13) -0.0016(13)
C9 0.0566(19) 0.0420(17) 0.0591(18) -0.0157(14) 0.0077(15) -0.0101(14)
C10 0.0510(18) 0.0444(17) 0.0500(17) -0.0126(14) -0.0048(14) -0.0085(13)
C11 0.0502(18) 0.0375(15) 0.0452(16) -0.0098(13) -0.0055(13) -0.0105(13)
C12 0.0557(19) 0.0388(16) 0.0606(18) -0.0121(14) -0.0050(15) -0.0011(13)
C13 0.067(2) 0.0340(15) 0.0585(19) -0.0047(14) -0.0074(16) -0.0110(14)
C14 0.0595(19) 0.0481(17) 0.0346(15) -0.0019(13) -0.0088(13) -0.0149(14)
C15 0.069(2) 0.061(2) 0.0464(17) 0.0005(15) -0.0032(16) -0.0241(17)
C16 0.062(2) 0.094(3) 0.0458(18) -0.0040(18) -0.0005(16) -0.032(2)
C17 0.052(2) 0.094(3) 0.0528(19) -0.0168(19) -0.0003(16) -0.0035(18)
C18 0.058(2) 0.062(2) 0.0513(18) -0.0134(16) -0.0088(15) -0.0039(16)
C19 0.0465(17) 0.0489(17) 0.0372(14) -0.0072(13) -0.0064(13) -0.0071(13)
C20 0.0569(18) 0.0346(15) 0.0446(16) -0.0103(12) -0.0078(14) -0.0065(13)

loop_
_atom_type_symbol
_atom_type_description
_atom_type_scat_dispersion_real
_atom_type_scat_dispersion_imag
_atom_type_scat_source
C C 0.0033 0.0016 'International Tables Vol C Tables 4.2.6.8 and 6.1.1.4'
H H 0.0000 0.0000 'International Tables Vol C Tables 4.2.6.8 and 6.1.1.4'
B B 0.0013 0.0007 'International Tables Vol C Tables 4.2.6.8 and 6.1.1.4'
O O 0.0106 0.0060 'International Tables Vol C Tables 4.2.6.8 and 6.1.1.4'
S S 0.1246 0.1234 'International Tables Vol C Tables 4.2.6.8 and 6.1.1.4'
Co Co 0.3494 0.9721 'International Tables Vol C Tables 4.2.6.8 and 6.1.1.4'

loop_
_geom_angle_atom_site_label_1
_geom_angle_atom_site_label_2
_geom_angle_atom_site_label_3
_geom_angle
_geom_angle_site_symmetry_1
_geom_angle_site_symmetry_3
_geom_angle_publ_flag
C5 Co1 C4 40.83(12) . . ?
C5 Co1 C3 67.71(13) . . ?
C4 Co1 C3 39.42(12) . . ?
C5 Co1 C7 67.77(14) . . ?
C4 Co1 C7 67.49(14) . . ?
C3 Co1 C7 40.75(14) . . ?
C5 Co1 C6 40.68(12) . . ?
C4 Co1 C6 68.10(13) . . ?
C3 Co1 C6 67.86(14) . . ?
C7 Co1 C6 39.92(13) . . ?
C5 Co1 S1 123.05(10) . . ?
C4 Co1 S1 95.37(10) . . ?
C3 Co1 S1 102.74(11) . . ?
C7 Co1 S1 139.20(12) . . ?
C6 Co1 S1 162.80(10) . . ?
C5 Co1 S2 116.15(10) . . ?
C4 Co1 S2 156.45(10) . . ?
C3 Co1 S2 152.26(11) . . ?
C7 Co1 S2 112.98(12) . . ?
C6 Co1 S2 96.79(10) . . ?
S1 Co1 S2 97.26(4) . . ?
C1 S1 Co1 105.78(9) . . ?
C2 S2 Co1 105.23(9) . . ?
C8 B3 B9 128.1(2) . . ?
C8 B3 C1 120.9(2) . . ?
B9 B3 C1 104.3(2) . . ?
C8 B3 C2 120.9(2) . . ?
B9 B3 C2 104.3(2) . . ?
C1 B3 C2 56.31(15) . . ?
C8 B3 B8 124.3(2) . . ?
B9 B3 B8 60.26(19) . . ?
C1 B3 B8 103.0(2) . . ?
C2 B3 B8 57.78(17) . . ?
C8 B3 B4 123.5(2) . . ?
B9 B3 B4 60.68(18) . . ?
C1 B3 B4 57.91(16) . . ?
C2 B3 B4 103.6(2) . . ?
B8 B3 B4 107.8(2) . . ?
C1 B4 B5 58.70(17) . . ?
C1 B4 B10 105.1(2) . . ?
B5 B4 B10 60.0(2) . . ?
C1 B4 B3 60.47(16) . . ?
B5 B4 B3 109.3(2) . . ?
B10 B4 B3 108.0(2) . . ?
C1 B4 B9 105.0(2) . . ?
B5 B4 B9 107.7(2) . . ?
B10 B4 B9 59.92(19) . . ?
B3 B4 B9 59.03(18) . . ?
C1 B4 H10A 123.1 . . ?
B5 B4 H10A 121.5 . . ?
B10 B4 H10A 123.5 . . ?
B3 B4 H10A 119.9 . . ?
B9 B4 H10A 123.3 . . ?
C1 B5 B11 105.2(2) . . ?
C1 B5 B6 60.07(18) . . ?
B11 B5 B6 59.4(2) . . ?
C1 B5 B4 59.11(17) . . ?
B11 B5 B4 108.5(3) . . ?
B6 B5 B4 109.6(2) . . ?
C1 B5 B10 105.6(2) . . ?
B11 B5 B10 60.4(2) . . ?
B6 B5 B10 108.7(3) . . ?
B4 B5 B10 60.24(19) . . ?
C1 B5 H10B 122.7 . . ?
B11 B5 H10B 123.5 . . ?
B6 B5 H10B 120.2 . . ?
B4 B5 H10B 120.5 . . ?
B10 B5 H10B 123.1 . . ?
C1 B6 B11 104.6(2) . . ?
C1 B6 C2 56.73(16) . . ?
B11 B6 C2 104.4(3) . . ?
C1 B6 B5 58.36(17) . . ?
B11 B6 B5 60.3(2) . . ?
C2 B6 B5 104.0(2) . . ?
C1 B6 B7 103.7(2) . . ?
B11 B6 B7 60.1(2) . . ?
C2 B6 B7 58.06(17) . . ?
B5 B6 B7 107.6(3) . . ?
C1 B6 H10C 123.5 . . ?
B11 B6 H10C 124.7 . . ?
C2 B6 H10C 123.2 . . ?
B5 B6 H10C 123.1 . . ?
B7 B6 H10C 122.9 . . ?
C2 B7 B12 105.5(2) . . ?
C2 B7 B11 105.3(2) . . ?
B12 B7 B11 60.6(2) . . ?
C2 B7 B8 58.56(17) . . ?
B12 B7 B8 60.03(19) . . ?
B11 B7 B8 108.1(2) . . ?
C2 B7 B6 60.35(19) . . ?
B12 B7 B6 108.4(2) . . ?
B11 B7 B6 58.9(2) . . ?
B8 B7 B6 108.8(2) . . ?
C2 B7 H10D 122.3 . . ?
B12 B7 H10D 123.4 . . ?
B11 B7 H10D 123.6 . . ?
B8 B7 H10D 121.3 . . ?
B6 B7 H10D 120.2 . . ?
C2 B8 B12 105.5(2) . . ?
C2 B8 B9 105.9(2) . . ?
B12 B8 B9 60.40(19) . . ?
C2 B8 B7 59.10(18) . . ?
B12 B8 B7 59.5(2) . . ?
B9 B8 B7 107.9(2) . . ?
C2 B8 B3 60.69(17) . . ?
B12 B8 B3 108.5(2) . . ?
B9 B8 B3 59.32(18) . . ?
B7 B8 B3 109.6(2) . . ?
C2 B8 H10E 121.4 . . ?
B12 B8 H10E 122.7 . . ?
B9 B8 H10E 125.2 . . ?
B7 B8 H10E 118.9 . . ?
B3 B8 H10E 121.8 . . ?
B3 B9 B8 60.42(18) . . ?
B3 B9 B10 108.9(2) . . ?
B8 B9 B10 108.0(2) . . ?
B3 B9 B12 108.8(2) . . ?
B8 B9 B12 59.61(19) . . ?
B10 B9 B12 60.49(19) . . ?
B3 B9 B4 60.29(18) . . ?
B8 B9 B4 107.6(2) . . ?
B10 B9 B4 59.70(19) . . ?
B12 B9 B4 107.8(2) . . ?
B3 B9 H10F 121.1 . . ?
B8 B9 H10F 122.6 . . ?
B10 B9 H10F 120.9 . . ?
B12 B9 H10F 121.7 . . ?
B4 B9 H10F 121.7 . . ?
B5 B10 B4 59.8(2) . . ?
B5 B10 B11 59.5(2) . . ?
B4 B10 B11 107.4(3) . . ?
B5 B10 B9 107.9(2) . . ?
B4 B10 B9 60.38(18) . . ?
B11 B10 B9 107.6(2) . . ?
B5 B10 B12 107.3(3) . . ?
B4 B10 B12 107.9(2) . . ?
B11 B10 B12 59.7(2) . . ?
B9 B10 B12 59.83(19) . . ?
B5 B10 H10G 122.1 . . ?
B4 B10 H10G 121.8 . . ?
B11 B10 H10G 122.1 . . ?
B9 B10 H10G 121.7 . . ?
B12 B10 H10G 122.0 . . ?
B6 B11 B5 60.4(2) . . ?
B6 B11 B7 61.0(2) . . ?
B5 B11 B7 108.4(3) . . ?
B6 B11 B10 109.2(3) . . ?
B5 B11 B10 60.1(2) . . ?
B7 B11 B10 108.3(2) . . ?
B6 B11 B12 109.1(2) . . ?
B5 B11 B12 108.4(2) . . ?
B7 B11 B12 59.5(2) . . ?
B10 B11 B12 60.6(2) . . ?
B6 B11 H10H 120.8 . . ?
B5 B11 H10H 121.4 . . ?
B7 B11 H10H 121.9 . . ?
B10 B11 H10H 120.9 . . ?
B12 B11 H10H 121.5 . . ?
B7 B12 B8 60.49(19) . . ?
B7 B12 B11 59.9(2) . . ?
B8 B12 B11 107.9(3) . . ?
B7 B12 B9 108.4(2) . . ?
B8 B12 B9 59.98(19) . . ?
B11 B12 B9 107.5(3) . . ?
B7 B12 B10 107.9(3) . . ?
B8 B12 B10 107.7(2) . . ?
B11 B12 B10 59.7(2) . . ?
B9 B12 B10 59.67(19) . . ?
B7 B12 H10I 121.6 . . ?
B8 B12 H10I 121.8 . . ?
B11 B12 H10I 122.1 . . ?
B9 B12 H10I 121.7 . . ?
B10 B12 H10I 121.9 . . ?
C2 C1 B5 111.1(2) . . ?
C2 C1 B4 111.1(2) . . ?
B5 C1 B4 62.19(18) . . ?
C2 C1 B6 62.37(16) . . ?
B5 C1 B6 61.58(18) . . ?
B4 C1 B6 113.4(2) . . ?
C2 C1 B3 61.93(16) . . ?
B5 C1 B3 113.1(2) . . ?
B4 C1 B3 61.63(16) . . ?
B6 C1 B3 114.8(2) . . ?
C2 C1 S1 115.78(18) . . ?
B5 C1 S1 123.03(19) . . ?
B4 C1 S1 122.78(19) . . ?
B6 C1 S1 116.35(19) . . ?
B3 C1 S1 116.49(18) . . ?
C1 C2 B8 110.4(2) . . ?
C1 C2 B7 109.9(2) . . ?
B8 C2 B7 62.3(2) . . ?
C1 C2 B6 60.90(16) . . ?
B8 C2 B6 112.9(2) . . ?
B7 C2 B6 61.59(19) . . ?
C1 C2 B3 61.77(16) . . ?
B8 C2 B3 61.53(17) . . ?
B7 C2 B3 112.9(2) . . ?
B6 C2 B3 113.4(2) . . ?
C1 C2 S2 115.61(19) . . ?
B8 C2 S2 124.55(18) . . ?
B7 C2 S2 123.19(19) . . ?
B6 C2 S2 115.55(19) . . ?
B3 C2 S2 117.64(18) . . ?
C4 C3 C7 108.3(3) . . ?
C4 C3 Co1 70.3(2) . . ?
C7 C3 Co1 69.8(2) . . ?
C4 C3 H3 125.8 . . ?
C7 C3 H3 125.8 . . ?
Co1 C3 H3 125.7 . . ?
C3 C4 C5 108.3(3) . . ?
C3 C4 Co1 70.33(19) . . ?
C5 C4 Co1 69.04(18) . . ?
C3 C4 H4 125.8 . . ?
C5 C4 H4 125.8 . . ?
Co1 C4 H4 126.4 . . ?
C4 C5 C6 107.9(3) . . ?
C4 C5 Co1 70.12(17) . . ?
C6 C5 Co1 70.89(18) . . ?
C4 C5 H5 126.1 . . ?
C6 C5 H5 126.1 . . ?
Co1 C5 H5 124.5 . . ?
C7 C6 C5 107.1(3) . . ?
C7 C6 Co1 69.51(18) . . ?
C5 C6 Co1 68.43(17) . . ?
C7 C6 H6 126.4 . . ?
C5 C6 H6 126.4 . . ?
Co1 C6 H6 127.2 . . ?
C6 C7 C3 108.3(3) . . ?
C6 C7 Co1 70.6(2) . . ?
C3 C7 Co1 69.5(2) . . ?
C6 C7 H7 125.9 . . ?
C3 C7 H7 125.9 . . ?
Co1 C7 H7 125.7 . . ?
C9 C8 B3 124.8(3) . . ?
C9 C8 H8 117.6 . . ?
B3 C8 H8 117.6 . . ?
C8 C9 C10 124.0(3) . . ?
C8 C9 H9 118.0 . . ?
C10 C9 H9 118.0 . . ?
O1 C10 C9 119.7(3) . . ?
O1 C10 C11 119.7(2) . . ?
C9 C10 C11 120.6(2) . . ?
C20 C11 C12 118.7(3) . . ?
C20 C11 C10 123.0(2) . . ?
C12 C11 C10 118.2(2) . . ?
C13 C12 C11 121.2(3) . . ?
C13 C12 H12 119.4 . . ?
C11 C12 H12 119.4 . . ?
C12 C13 C14 121.1(3) . . ?
C12 C13 H13 119.5 . . ?
C14 C13 H13 119.5 . . ?
C13 C14 C19 118.9(3) . . ?
C13 C14 C15 122.7(3) . . ?
C19 C14 C15 118.4(3) . . ?
C16 C15 C14 121.0(3) . . ?
C16 C15 H15 119.5 . . ?
C14 C15 H15 119.5 . . ?
C15 C16 C17 120.4(3) . . ?
C15 C16 H16 119.8 . . ?
C17 C16 H16 119.8 . . ?
C18 C17 C16 121.1(3) . . ?
C18 C17 H17 119.5 . . ?
C16 C17 H17 119.5 . . ?
C17 C18 C19 120.4(3) . . ?
C17 C18 H18 119.8 . . ?
C19 C18 H18 119.8 . . ?
C20 C19 C18 122.5(3) . . ?
C20 C19 C14 118.8(2) . . ?
C18 C19 C14 118.7(3) . . ?
C11 C20 C19 121.3(2) . . ?
C11 C20 H20 119.3 . . ?
C19 C20 H20 119.3 . . ?

loop_
_geom_bond_atom_site_label_1
_geom_bond_atom_site_label_2
_geom_bond_distance
_geom_bond_site_symmetry_2
_geom_bond_publ_flag
Co1 C5 2.010(3) . ?
Co1 C4 2.024(3) . ?
Co1 C3 2.025(4) . ?
Co1 C7 2.028(3) . ?
Co1 C6 2.042(3) . ?
Co1 S1 2.1164(9) . ?
Co1 S2 2.1435(11) . ?
O1 C10 1.223(3) . ?
S1 C1 1.779(3) . ?
S2 C2 1.780(3) . ?
B3 C8 1.548(4) . ?
B3 B9 1.748(5) . ?
B3 C1 1.751(4) . ?
B3 C2 1.754(4) . ?
B3 B8 1.768(4) . ?
B3 B4 1.771(4) . ?
B4 C1 1.705(4) . ?
B4 B5 1.757(4) . ?
B4 B10 1.766(5) . ?
B4 B9 1.778(5) . ?
B4 H10A 0.9600 . ?
B5 C1 1.698(4) . ?
B5 B11 1.752(5) . ?
B5 B6 1.754(5) . ?
B5 B10 1.762(5) . ?
B5 H10B 0.9600 . ?
B6 C1 1.728(4) . ?
B6 B11 1.736(6) . ?
B6 C2 1.752(4) . ?
B6 B7 1.773(5) . ?
B6 H10C 0.9601 . ?
B7 C2 1.711(4) . ?
B7 B12 1.748(5) . ?
B7 B11 1.757(5) . ?
B7 B8 1.766(5) . ?
B7 H10D 0.9600 . ?
B8 C2 1.701(4) . ?
B8 B12 1.758(5) . ?
B8 B9 1.765(5) . ?
B8 H10E 0.9601 . ?
B9 B10 1.770(5) . ?
B9 B12 1.772(5) . ?
B9 H10F 0.9599 . ?
B10 B11 1.768(5) . ?
B10 B12 1.784(5) . ?
B10 H10G 0.9600 . ?
B11 B12 1.769(5) . ?
B11 H10H 0.9600 . ?
B12 H10I 0.9601 . ?
C1 C2 1.654(3) . ?
C3 C4 1.365(4) . ?
C3 C7 1.411(5) . ?
C3 H3 0.9300 . ?
C4 C5 1.407(4) . ?
C4 H4 0.9300 . ?
C5 C6 1.409(4) . ?
C5 H5 0.9300 . ?
C6 C7 1.390(5) . ?
C6 H6 0.9300 . ?
C7 H7 0.9300 . ?
C8 C9 1.300(4) . ?
C8 H8 0.9300 . ?
C9 C10 1.477(4) . ?
C9 H9 0.9300 . ?
C10 C11 1.484(4) . ?
C11 C20 1.379(4) . ?
C11 C12 1.407(4) . ?
C12 C13 1.353(4) . ?
C12 H12 0.9300 . ?
C13 C14 1.402(4) . ?
C13 H13 0.9300 . ?
C14 C19 1.416(4) . ?
C14 C15 1.416(4) . ?
C15 C16 1.347(4) . ?
C15 H15 0.9300 . ?
C16 C17 1.385(4) . ?
C16 H16 0.9300 . ?
C17 C18 1.357(4) . ?
C17 H17 0.9300 . ?
C18 C19 1.412(4) . ?
C18 H18 0.9300 . ?
C19 C20 1.404(4) . ?
C20 H20 0.9300 . ?
